data_1535892
loop_
_publ_author_name
'Carillo-Cabrera, W.'
'Peters, K.'
'Curda, J.'
'Kohout, M.'
'von Schnering, H.G.'

_publ_section_title
;
 Pentalanthanum ethenide(4-) digermanide(4-), La5 (C2) Ge2
;
_journal_name_full 'Zeitschrift fuer Anorganische und Allgemeine Chemie'
_journal_page_first 2186
_journal_page_last 2190
_journal_volume 630
_journal_year 2004
_chemical_formula_sum 'C2 Ge2 La5'
_chemical_name_systematic '(C2) Ge2 La5'
_space_group_IT_number 55
_symmetry_space_group_name_Hall '-P 2 2ab'
_symmetry_space_group_name_H-M 'P b a m'
_cell_angle_alpha 90
_cell_angle_beta 90
_cell_angle_gamma 90
_cell_formula_units_Z 2
_cell_length_a 8.873
_cell_length_b 12.946
_cell_length_c 4.273
_cell_volume 490.839
_citation_journal_id_ASTM ZAACAB
_cod_data_source_file Carillo-Cabrera_ZAACAB_2004_1748.cif
_cod_data_source_block C2Ge2La5
_cod_original_cell_volume 490.8389
_cod_database_code 1535892

loop_
_symmetry_equiv_pos_as_xyz
x,y,z
-x,-y,z
x+1/2,-y+1/2,-z
-x+1/2,y+1/2,-z
-x,-y,-z
x,y,-z
-x-1/2,y-1/2,z
x-1/2,-y-1/2,z

loop_
_atom_site_label
_atom_site_type_symbol
_atom_site_fract_x
_atom_site_fract_y
_atom_site_fract_z
_atom_site_occupancy
_atom_site_U_iso_or_equiv
Ge1 Ge-4 0.4301 0.1746 0.5 1 0.0
C1 C-3 0.041 0.043 0 1 0.0
La2 La+3 0.1595 0.21152 0 1 0.0
La3 La+3 0.3319 0.434 0.5 1 0.0
La1 La+3 0 0.5 0 1 0.0
